data_4515695
loop_
_publ_author_name
'Li, Deng-Yuan'
'Liu, Shuo'
'Chen, Shuang'
'Wang, An'
'Zhu, Xiao-Ping'
'Liu, Pei-Nian'

_publ_section_title
;
 Dual Role of Aryl Iodide in Cascade C--H Arylation/Amination: Arylation
 Reagent and Cocatalyst for C--N Formation
;
_journal_issue 7
_journal_name_full 'ACS Catalysis'
_journal_page_first 6407
_journal_paper_doi 10.1021/acscatal.8b01071
_journal_volume 8
_journal_year 2018
_chemical_formula_sum 'C23 H21 N O'
_chemical_formula_weight 327.41
_space_group_crystal_system triclinic
_space_group_IT_number 2
_space_group_name_Hall '-P 1'
_space_group_name_H-M_alt 'P -1'
_atom_sites_solution_hydrogens geom
_audit_creation_method SHELXL-2013
_cell_angle_alpha 69.209(3)
_cell_angle_beta 81.613(3)
_cell_angle_gamma 86.471(3)
_cell_formula_units_Z 4
_cell_length_a 11.8311(15)
_cell_length_b 12.7714(17)
_cell_length_c 12.7734(16)
_cell_measurement_reflns_used 2301
_cell_measurement_temperature 293(2)
_cell_measurement_theta_max 53.404
_cell_measurement_theta_min 4.892
_cell_volume 1785.0(4)
_computing_cell_refinement 'Bruker SMART'
_computing_data_collection 'Bruker SMART'
_computing_data_reduction 'Bruker SHELXTL'
_computing_molecular_graphics 'Bruker SHELXTL'
_computing_publication_material 'Bruker SHELXTL'
_computing_structure_refinement 'SHELXL-2013 (Sheldrick, 2013)'
_computing_structure_solution 'Bruker SHELXTL'
_diffrn_ambient_temperature 293(2)
_diffrn_measured_fraction_theta_full 0.968
_diffrn_measured_fraction_theta_max 0.999
_diffrn_measurement_device_type 'CCD area detector'
_diffrn_measurement_method 'phi and omega scans'
_diffrn_radiation_type MoK\a
_diffrn_radiation_wavelength 0.71073
_diffrn_reflns_av_R_equivalents 0.0221
_diffrn_reflns_av_unetI/netI 0.0414
_diffrn_reflns_Laue_measured_fraction_full 0.968
_diffrn_reflns_Laue_measured_fraction_max 0.999
_diffrn_reflns_limit_h_max 14
_diffrn_reflns_limit_h_min -12
_diffrn_reflns_limit_k_max 11
_diffrn_reflns_limit_k_min -15
_diffrn_reflns_limit_l_max 15
_diffrn_reflns_limit_l_min -14
_diffrn_reflns_number 9930
_diffrn_reflns_point_group_measured_fraction_full 0.968
_diffrn_reflns_point_group_measured_fraction_max 0.999
_diffrn_reflns_theta_full 25.242
_diffrn_reflns_theta_max 25.000
_diffrn_reflns_theta_min 1.706
_exptl_absorpt_coefficient_mu 0.074
_exptl_absorpt_correction_T_max 0.7456
_exptl_absorpt_correction_T_min 0.6266
_exptl_absorpt_correction_type multi-scan
_exptl_absorpt_process_details sadabs
_exptl_crystal_colour colorless
_exptl_crystal_density_diffrn 1.218
_exptl_crystal_description prismatic
_exptl_crystal_F_000 696
_exptl_crystal_size_max 0.200
_exptl_crystal_size_mid 0.170
_exptl_crystal_size_min 0.130
_refine_diff_density_max 0.453
_refine_diff_density_min -0.135
_refine_diff_density_rms 0.037
_refine_ls_extinction_method none
_refine_ls_goodness_of_fit_ref 1.009
_refine_ls_hydrogen_treatment constr
_refine_ls_matrix_type full
_refine_ls_number_parameters 453
_refine_ls_number_reflns 6265
_refine_ls_number_restraints 0
_refine_ls_restrained_S_all 1.009
_refine_ls_R_factor_all 0.0803
_refine_ls_R_factor_gt 0.0557
_refine_ls_shift/su_max 0.000
_refine_ls_shift/su_mean 0.000
_refine_ls_structure_factor_coef Fsqd
_refine_ls_weighting_details 'w=1/[\s^2^(Fo^2^)+(0.0845P)^2^+0.2904P] where P=(Fo^2^+2Fc^2^)/3'
_refine_ls_weighting_scheme calc
_refine_ls_wR_factor_gt 0.1463
_refine_ls_wR_factor_ref 0.1643
_reflns_Friedel_coverage 0.000
_reflns_number_gt 4401
_reflns_number_total 6265
_reflns_threshold_expression 'I > 2\s(I)'
_cod_data_source_file cs8b01071_si_002.cif
_cod_data_source_block cd17145
_cod_database_code 4515695
_shelx_space_group_comment
; 
The symmetry employed for this shelxl refinement is uniquely defined 
by the following loop, which should always be used as a source of 
symmetry information in preference to the above space-group names. 
They are only intended as comments. 
;
_shelx_estimated_absorpt_t_min 0.985
_shelx_estimated_absorpt_t_max 0.990
_shelxl_version_number 2013-4

loop_
_space_group_symop_operation_xyz
'x, y, z'
'-x, -y, -z'

loop_
_atom_site_label
_atom_site_type_symbol
_atom_site_fract_x
_atom_site_fract_y
_atom_site_fract_z
_atom_site_U_iso_or_equiv
_atom_site_adp_type
_atom_site_occupancy
_atom_site_site_symmetry_order
_atom_site_calc_flag
_atom_site_refinement_flags_posn
_atom_site_refinement_flags_adp
N1 N 0.70623(14) 0.67953(14) 0.04536(14) 0.0438(4) Uani 1 1 d . .
N2 N 0.39889(14) 0.29776(14) 0.48141(14) 0.0466(4) Uani 1 1 d . .
O1 O 0.30436(14) 0.99724(15) -0.18039(15) 0.0732(5) Uani 1 1 d . .
O2 O 0.78846(13) -0.03345(13) 0.71536(14) 0.0647(5) Uani 1 1 d . .
C1 C 0.67492(17) 0.70323(17) -0.05195(17) 0.0431(5) Uani 1 1 d . .
C2 C 0.7512(2) 0.65596(19) -0.12993(19) 0.0552(6) Uani 1 1 d . .
H2A H 0.7072 0.6218 -0.1675 0.066 Uiso 1 1 calc R U
H2B H 0.8001 0.7130 -0.1863 0.066 Uiso 1 1 calc R U
C3 C 0.8195(2) 0.56971(19) -0.04838(19) 0.0543(6) Uani 1 1 d . .
H3A H 0.8974 0.5650 -0.0828 0.065 Uiso 1 1 calc R U
H3B H 0.7849 0.4964 -0.0228 0.065 Uiso 1 1 calc R U
C4 C 0.81567(17) 0.61356(17) 0.04984(17) 0.0437(5) Uani 1 1 d . .
C5 C 0.91121(17) 0.69647(16) 0.03358(16) 0.0421(5) Uani 1 1 d . .
C6 C 1.01327(19) 0.70082(18) -0.03618(19) 0.0534(6) Uani 1 1 d . .
H6 H 1.0265 0.6510 -0.0751 0.064 Uiso 1 1 calc R U
C7 C 1.0957(2) 0.7777(2) -0.0490(2) 0.0652(7) Uani 1 1 d . .
H7 H 1.1633 0.7796 -0.0969 0.078 Uiso 1 1 calc R U
C8 C 1.0793(2) 0.8509(2) 0.0074(2) 0.0670(7) Uani 1 1 d . .
H8 H 1.1351 0.9028 -0.0018 0.080 Uiso 1 1 calc R U
C9 C 0.9789(2) 0.8469(2) 0.0787(2) 0.0617(6) Uani 1 1 d . .
H9 H 0.9671 0.8960 0.1185 0.074 Uiso 1 1 calc R U
C10 C 0.89636(19) 0.77099(19) 0.09100(19) 0.0538(6) Uani 1 1 d . .
H10 H 0.8289 0.7696 0.1390 0.065 Uiso 1 1 calc R U
C11 C 0.81345(17) 0.51675(16) 0.16237(17) 0.0431(5) Uani 1 1 d . .
C12 C 0.71669(19) 0.45036(19) 0.2050(2) 0.0577(6) Uani 1 1 d . .
H12 H 0.6531 0.4687 0.1667 0.069 Uiso 1 1 calc R U
C13 C 0.7131(2) 0.3580(2) 0.3027(2) 0.0675(7) Uani 1 1 d . .
H13 H 0.6471 0.3155 0.3302 0.081 Uiso 1 1 calc R U
C14 C 0.8064(2) 0.3287(2) 0.3595(2) 0.0651(7) Uani 1 1 d . .
H14 H 0.8044 0.2659 0.4250 0.078 Uiso 1 1 calc R U
C15 C 0.9027(2) 0.39284(19) 0.3189(2) 0.0574(6) Uani 1 1 d . .
H15 H 0.9666 0.3731 0.3567 0.069 Uiso 1 1 calc R U
C16 C 0.90509(18) 0.48669(18) 0.22194(18) 0.0482(5) Uani 1 1 d . .
H16 H 0.9703 0.5305 0.1965 0.058 Uiso 1 1 calc R U
C17 C 0.57536(17) 0.77644(17) -0.08648(17) 0.0438(5) Uani 1 1 d . .
C18 C 0.52451(19) 0.83902(18) -0.02203(19) 0.0511(5) Uani 1 1 d . .
H18 H 0.5519 0.8323 0.0447 0.061 Uiso 1 1 calc R U
C19 C 0.4348(2) 0.91023(19) -0.0555(2) 0.0569(6) Uani 1 1 d . .
H19 H 0.4019 0.9509 -0.0110 0.068 Uiso 1 1 calc R U
C20 C 0.39265(18) 0.92243(18) -0.1542(2) 0.0531(6) Uani 1 1 d . .
C21 C 0.4407(2) 0.8605(2) -0.2183(2) 0.0622(6) Uani 1 1 d . .
H21 H 0.4122 0.8668 -0.2844 0.075 Uiso 1 1 calc R U
C22 C 0.5315(2) 0.7887(2) -0.1844(2) 0.0586(6) Uani 1 1 d . .
H22 H 0.5637 0.7476 -0.2288 0.070 Uiso 1 1 calc R U
C23 C 0.2623(2) 1.0179(3) -0.2841(2) 0.0870(9) Uani 1 1 d . .
H23A H 0.3228 1.0458 -0.3454 0.131 Uiso 1 1 calc R U
H23B H 0.2015 1.0725 -0.2921 0.131 Uiso 1 1 calc R U
H23C H 0.2340 0.9496 -0.2854 0.131 Uiso 1 1 calc R U
C24 C 0.44152(17) 0.28457(17) 0.57116(17) 0.0443(5) Uani 1 1 d . .
C25 C 0.3852(2) 0.3529(2) 0.6396(2) 0.0605(6) Uani 1 1 d . .
H25A H 0.3378 0.3068 0.7068 0.073 Uiso 1 1 calc R U
H25B H 0.4413 0.3909 0.6613 0.073 Uiso 1 1 calc R U
C26 C 0.3147(2) 0.4347(2) 0.5579(2) 0.0586(6) Uani 1 1 d . .
H26A H 0.3541 0.5052 0.5195 0.070 Uiso 1 1 calc R U
H26B H 0.2415 0.4485 0.5962 0.070 Uiso 1 1 calc R U
C27 C 0.29920(17) 0.37637(17) 0.47385(18) 0.0457(5) Uani 1 1 d . .
C28 C 0.19278(17) 0.30344(17) 0.50478(16) 0.0449(5) Uani 1 1 d . .
C29 C 0.1000(2) 0.3103(2) 0.5812(2) 0.0628(7) Uani 1 1 d . .
H29 H 0.1003 0.3618 0.6175 0.075 Uiso 1 1 calc R U
C30 C 0.0070(2) 0.2420(2) 0.6047(2) 0.0728(8) Uani 1 1 d . .
H30 H -0.0551 0.2491 0.6556 0.087 Uiso 1 1 calc R U
C31 C 0.0044(2) 0.1643(2) 0.5543(2) 0.0677(7) Uani 1 1 d . .
H31 H -0.0580 0.1174 0.5719 0.081 Uiso 1 1 calc R U
C32 C 0.0958(2) 0.1565(2) 0.4771(2) 0.0609(6) Uani 1 1 d . .
H32 H 0.0948 0.1047 0.4413 0.073 Uiso 1 1 calc R U
C33 C 0.18787(19) 0.22477(18) 0.45316(18) 0.0508(5) Uani 1 1 d . .
H33 H 0.2489 0.2184 0.4009 0.061 Uiso 1 1 calc R U
C34 C 0.30133(17) 0.46199(16) 0.35525(18) 0.0444(5) Uani 1 1 d . .
C35 C 0.40078(19) 0.48492(19) 0.2808(2) 0.0539(6) Uani 1 1 d . .
H35 H 0.4668 0.4439 0.3015 0.065 Uiso 1 1 calc R U
C36 C 0.4039(2) 0.5680(2) 0.1757(2) 0.0651(7) Uani 1 1 d . .
H36 H 0.4718 0.5822 0.1262 0.078 Uiso 1 1 calc R U
C37 C 0.3081(2) 0.6295(2) 0.1438(2) 0.0607(6) Uani 1 1 d . .
H37 H 0.3104 0.6854 0.0730 0.073 Uiso 1 1 calc R U
C38 C 0.2089(2) 0.60797(19) 0.2169(2) 0.0601(6) Uani 1 1 d . .
H38 H 0.1433 0.6495 0.1957 0.072 Uiso 1 1 calc R U
C39 C 0.20528(19) 0.52538(19) 0.3216(2) 0.0560(6) Uani 1 1 d . .
H39 H 0.1371 0.5119 0.3706 0.067 Uiso 1 1 calc R U
C40 C 0.53455(17) 0.20413(17) 0.60799(17) 0.0445(5) Uani 1 1 d . .
C41 C 0.56848(18) 0.12568(18) 0.55653(18) 0.0488(5) Uani 1 1 d . .
H41 H 0.5331 0.1254 0.4962 0.059 Uiso 1 1 calc R U
C42 C 0.65316(19) 0.04884(19) 0.59344(19) 0.0536(6) Uani 1 1 d . .
H42 H 0.6750 -0.0026 0.5577 0.064 Uiso 1 1 calc R U
C43 C 0.70663(18) 0.04725(18) 0.68381(19) 0.0503(5) Uani 1 1 d . .
C44 C 0.6755(2) 0.1248(2) 0.7344(2) 0.0627(6) Uani 1 1 d . .
H44 H 0.7117 0.1255 0.7941 0.075 Uiso 1 1 calc R U
C45 C 0.5904(2) 0.2017(2) 0.6966(2) 0.0617(6) Uani 1 1 d . .
H45 H 0.5697 0.2537 0.7319 0.074 Uiso 1 1 calc R U
C46 C 0.8412(2) -0.0416(2) 0.8107(2) 0.0759(8) Uani 1 1 d . .
H46A H 0.8747 0.0289 0.7989 0.114 Uiso 1 1 calc R U
H46B H 0.8997 -0.0986 0.8211 0.114 Uiso 1 1 calc R U
H46C H 0.7851 -0.0607 0.8766 0.114 Uiso 1 1 calc R U

loop_
_atom_site_aniso_label
_atom_site_aniso_U_11
_atom_site_aniso_U_22
_atom_site_aniso_U_33
_atom_site_aniso_U_23
_atom_site_aniso_U_13
_atom_site_aniso_U_12
N1 0.0438(10) 0.0440(10) 0.0445(10) -0.0169(8) -0.0075(8) 0.0044(8)
N2 0.0471(10) 0.0498(10) 0.0460(10) -0.0202(9) -0.0124(8) 0.0116(8)
O1 0.0583(11) 0.0719(12) 0.0756(12) -0.0081(10) -0.0183(9) 0.0153(9)
O2 0.0573(10) 0.0594(10) 0.0700(11) -0.0105(8) -0.0229(8) 0.0134(8)
C1 0.0474(12) 0.0383(11) 0.0423(12) -0.0123(9) -0.0044(9) -0.0045(9)
C2 0.0685(15) 0.0564(14) 0.0464(13) -0.0248(11) -0.0099(11) 0.0036(11)
C3 0.0593(14) 0.0550(13) 0.0556(14) -0.0290(12) -0.0090(11) 0.0100(11)
C4 0.0444(12) 0.0450(12) 0.0439(12) -0.0191(10) -0.0067(9) 0.0060(9)
C5 0.0452(12) 0.0391(11) 0.0365(11) -0.0072(9) -0.0072(9) 0.0082(9)
C6 0.0534(14) 0.0465(13) 0.0516(13) -0.0096(11) -0.0027(11) 0.0078(10)
C7 0.0486(14) 0.0603(16) 0.0663(16) -0.0005(13) 0.0005(12) 0.0007(12)
C8 0.0598(16) 0.0503(14) 0.0753(17) 0.0016(13) -0.0165(14) -0.0112(12)
C9 0.0679(16) 0.0522(14) 0.0657(16) -0.0190(12) -0.0136(13) -0.0050(12)
C10 0.0543(14) 0.0539(13) 0.0521(13) -0.0183(11) -0.0027(11) -0.0036(11)
C11 0.0430(12) 0.0385(11) 0.0493(12) -0.0191(10) -0.0044(9) 0.0069(9)
C12 0.0491(13) 0.0506(13) 0.0696(16) -0.0135(12) -0.0152(11) 0.0001(10)
C13 0.0624(16) 0.0475(14) 0.0801(18) -0.0069(13) -0.0062(14) -0.0091(12)
C14 0.0725(17) 0.0419(13) 0.0679(16) -0.0038(12) -0.0109(14) 0.0050(12)
C15 0.0577(15) 0.0492(13) 0.0599(15) -0.0121(12) -0.0135(11) 0.0095(11)
C16 0.0455(12) 0.0459(12) 0.0515(13) -0.0165(10) -0.0038(10) 0.0028(9)
C17 0.0460(12) 0.0397(11) 0.0428(12) -0.0096(9) -0.0074(9) -0.0033(9)
C18 0.0552(14) 0.0489(12) 0.0508(13) -0.0170(11) -0.0144(10) 0.0030(10)
C19 0.0579(14) 0.0499(13) 0.0630(15) -0.0210(12) -0.0080(12) 0.0054(11)
C20 0.0441(13) 0.0456(12) 0.0576(14) -0.0035(11) -0.0063(11) -0.0024(10)
C21 0.0648(16) 0.0699(16) 0.0515(14) -0.0159(13) -0.0220(12) 0.0034(13)
C22 0.0660(16) 0.0612(15) 0.0519(14) -0.0222(12) -0.0158(12) 0.0079(12)
C23 0.0673(18) 0.088(2) 0.078(2) 0.0084(16) -0.0268(15) 0.0122(15)
C24 0.0431(12) 0.0470(12) 0.0424(12) -0.0151(10) -0.0067(9) 0.0018(9)
C25 0.0637(15) 0.0707(16) 0.0581(14) -0.0350(13) -0.0164(12) 0.0127(12)
C26 0.0641(15) 0.0590(14) 0.0636(15) -0.0343(12) -0.0154(12) 0.0118(12)
C27 0.0451(12) 0.0482(12) 0.0484(12) -0.0223(10) -0.0116(9) 0.0117(10)
C28 0.0499(13) 0.0441(12) 0.0363(11) -0.0094(9) -0.0100(9) 0.0137(9)
C29 0.0650(16) 0.0652(16) 0.0558(15) -0.0237(13) 0.0035(12) 0.0050(13)
C30 0.0623(17) 0.0751(18) 0.0664(17) -0.0168(15) 0.0141(13) 0.0050(14)
C31 0.0617(16) 0.0608(16) 0.0639(16) -0.0016(13) -0.0045(13) -0.0078(12)
C32 0.0663(16) 0.0521(14) 0.0608(15) -0.0143(12) -0.0113(13) -0.0009(12)
C33 0.0527(13) 0.0510(13) 0.0463(12) -0.0162(11) -0.0034(10) 0.0047(10)
C34 0.0472(12) 0.0390(11) 0.0505(12) -0.0180(10) -0.0136(10) 0.0038(9)
C35 0.0427(13) 0.0530(13) 0.0641(15) -0.0170(12) -0.0114(11) 0.0029(10)
C36 0.0563(15) 0.0607(15) 0.0662(16) -0.0077(13) -0.0038(12) -0.0088(12)
C37 0.0678(17) 0.0468(13) 0.0600(15) -0.0047(11) -0.0175(13) -0.0095(12)
C38 0.0588(15) 0.0473(13) 0.0700(16) -0.0108(12) -0.0241(13) 0.0076(11)
C39 0.0483(13) 0.0514(13) 0.0642(15) -0.0153(12) -0.0113(11) 0.0090(10)
C40 0.0434(12) 0.0465(12) 0.0408(11) -0.0111(10) -0.0079(9) 0.0009(9)
C41 0.0507(13) 0.0521(13) 0.0444(12) -0.0160(10) -0.0130(10) 0.0034(10)
C42 0.0568(14) 0.0517(13) 0.0534(13) -0.0198(11) -0.0105(11) 0.0075(11)
C43 0.0437(12) 0.0471(12) 0.0488(13) -0.0018(10) -0.0084(10) -0.0018(10)
C44 0.0658(16) 0.0709(16) 0.0577(15) -0.0247(13) -0.0276(12) 0.0110(13)
C45 0.0687(16) 0.0656(15) 0.0609(15) -0.0311(13) -0.0244(12) 0.0159(12)
C46 0.0730(18) 0.0651(17) 0.0768(18) -0.0003(14) -0.0351(15) 0.0054(13)

loop_
_atom_type_symbol
_atom_type_description
_atom_type_scat_dispersion_real
_atom_type_scat_dispersion_imag
_atom_type_scat_source
C C 0.0033 0.0016 'International Tables Vol C Tables 4.2.6.8 and 6.1.1.4'
H H 0.0000 0.0000 'International Tables Vol C Tables 4.2.6.8 and 6.1.1.4'
N N 0.0061 0.0033 'International Tables Vol C Tables 4.2.6.8 and 6.1.1.4'
O O 0.0106 0.0060 'International Tables Vol C Tables 4.2.6.8 and 6.1.1.4'

loop_
_geom_angle_atom_site_label_1
_geom_angle_atom_site_label_2
_geom_angle_atom_site_label_3
_geom_angle
C1 N1 C4 109.01(16)
C24 N2 C27 109.11(17)
C20 O1 C23 118.2(2)
C43 O2 C46 118.0(2)
N1 C1 C17 122.13(19)
N1 C1 C2 114.63(18)
C17 C1 C2 123.15(18)
C3 C2 C1 101.47(17)
C3 C2 H2A 111.5
C1 C2 H2A 111.5
C3 C2 H2B 111.5
C1 C2 H2B 111.5
H2A C2 H2B 109.3
C2 C3 C4 103.51(16)
C2 C3 H3A 111.1
C4 C3 H3A 111.1
C2 C3 H3B 111.1
C4 C3 H3B 111.1
H3A C3 H3B 109.0
N1 C4 C11 110.74(16)
N1 C4 C5 106.11(15)
C11 C4 C5 111.40(16)
N1 C4 C3 103.51(16)
C11 C4 C3 110.85(17)
C5 C4 C3 113.83(17)
C10 C5 C6 117.3(2)
C10 C5 C4 119.39(18)
C6 C5 C4 123.32(19)
C7 C6 C5 121.1(2)
C7 C6 H6 119.5
C5 C6 H6 119.5
C8 C7 C6 120.9(2)
C8 C7 H7 119.6
C6 C7 H7 119.6
C7 C8 C9 119.1(2)
C7 C8 H8 120.5
C9 C8 H8 120.5
C10 C9 C8 120.2(2)
C10 C9 H9 119.9
C8 C9 H9 119.9
C9 C10 C5 121.5(2)
C9 C10 H10 119.3
C5 C10 H10 119.3
C16 C11 C12 117.3(2)
C16 C11 C4 123.40(18)
C12 C11 C4 119.21(19)
C13 C12 C11 121.4(2)
C13 C12 H12 119.3
C11 C12 H12 119.3
C14 C13 C12 120.1(2)
C14 C13 H13 119.9
C12 C13 H13 119.9
C13 C14 C15 119.4(2)
C13 C14 H14 120.3
C15 C14 H14 120.3
C14 C15 C16 120.2(2)
C14 C15 H15 119.9
C16 C15 H15 119.9
C11 C16 C15 121.6(2)
C11 C16 H16 119.2
C15 C16 H16 119.2
C22 C17 C18 117.5(2)
C22 C17 C1 121.9(2)
C18 C17 C1 120.55(19)
C19 C18 C17 121.0(2)
C19 C18 H18 119.5
C17 C18 H18 119.5
C18 C19 C20 120.9(2)
C18 C19 H19 119.6
C20 C19 H19 119.6
O1 C20 C21 125.1(2)
O1 C20 C19 115.9(2)
C21 C20 C19 119.0(2)
C20 C21 C22 120.0(2)
C20 C21 H21 120.0
C22 C21 H21 120.0
C17 C22 C21 121.6(2)
C17 C22 H22 119.2
C21 C22 H22 119.2
O1 C23 H23A 109.5
O1 C23 H23B 109.5
H23A C23 H23B 109.5
O1 C23 H23C 109.5
H23A C23 H23C 109.5
H23B C23 H23C 109.5
N2 C24 C40 122.24(19)
N2 C24 C25 114.96(18)
C40 C24 C25 122.72(18)
C26 C25 C24 101.84(17)
C26 C25 H25A 111.4
C24 C25 H25A 111.4
C26 C25 H25B 111.4
C24 C25 H25B 111.4
H25A C25 H25B 109.3
C25 C26 C27 103.97(17)
C25 C26 H26A 111.0
C27 C26 H26A 111.0
C25 C26 H26B 111.0
C27 C26 H26B 111.0
H26A C26 H26B 109.0
N2 C27 C34 111.19(16)
N2 C27 C28 105.85(16)
C34 C27 C28 110.13(16)
N2 C27 C26 103.93(16)
C34 C27 C26 110.33(17)
C28 C27 C26 115.17(18)
C29 C28 C33 117.0(2)
C29 C28 C27 124.3(2)
C33 C28 C27 118.72(18)
C30 C29 C28 121.1(2)
C30 C29 H29 119.5
C28 C29 H29 119.5
C31 C30 C29 121.1(2)
C31 C30 H30 119.5
C29 C30 H30 119.5
C30 C31 C32 118.9(2)
C30 C31 H31 120.6
C32 C31 H31 120.6
C33 C32 C31 120.1(2)
C33 C32 H32 119.9
C31 C32 H32 119.9
C32 C33 C28 121.9(2)
C32 C33 H33 119.1
C28 C33 H33 119.1
C35 C34 C39 117.8(2)
C35 C34 C27 121.12(18)
C39 C34 C27 120.92(19)
C34 C35 C36 120.9(2)
C34 C35 H35 119.6
C36 C35 H35 119.6
C37 C36 C35 120.5(2)
C37 C36 H36 119.8
C35 C36 H36 119.8
C38 C37 C36 119.3(2)
C38 C37 H37 120.3
C36 C37 H37 120.3
C37 C38 C39 120.4(2)
C37 C38 H38 119.8
C39 C38 H38 119.8
C38 C39 C34 121.1(2)
C38 C39 H39 119.5
C34 C39 H39 119.5
C45 C40 C41 117.3(2)
C45 C40 C24 121.4(2)
C41 C40 C24 121.33(18)
C42 C41 C40 121.0(2)
C42 C41 H41 119.5
C40 C41 H41 119.5
C41 C42 C43 120.5(2)
C41 C42 H42 119.8
C43 C42 H42 119.8
O2 C43 C44 124.6(2)
O2 C43 C42 116.1(2)
C44 C43 C42 119.3(2)
C43 C44 C45 119.7(2)
C43 C44 H44 120.2
C45 C44 H44 120.2
C44 C45 C40 122.2(2)
C44 C45 H45 118.9
C40 C45 H45 118.9
O2 C46 H46A 109.5
O2 C46 H46B 109.5
H46A C46 H46B 109.5
O2 C46 H46C 109.5
H46A C46 H46C 109.5
H46B C46 H46C 109.5

loop_
_geom_bond_atom_site_label_1
_geom_bond_atom_site_label_2
_geom_bond_distance
N1 C1 1.276(3)
N1 C4 1.498(2)
N2 C24 1.272(3)
N2 C27 1.492(2)
O1 C20 1.367(3)
O1 C23 1.415(3)
O2 C43 1.363(3)
O2 C46 1.417(3)
C1 C17 1.476(3)
C1 C2 1.506(3)
C2 C3 1.507(3)
C2 H2A 0.9700
C2 H2B 0.9700
C3 C4 1.539(3)
C3 H3A 0.9700
C3 H3B 0.9700
C4 C11 1.525(3)
C4 C5 1.538(3)
C5 C10 1.383(3)
C5 C6 1.384(3)
C6 C7 1.378(3)
C6 H6 0.9300
C7 C8 1.358(4)
C7 H7 0.9300
C8 C9 1.379(3)
C8 H8 0.9300
C9 C10 1.372(3)
C9 H9 0.9300
C10 H10 0.9300
C11 C16 1.373(3)
C11 C12 1.391(3)
C12 C13 1.377(3)
C12 H12 0.9300
C13 C14 1.369(3)
C13 H13 0.9300
C14 C15 1.371(3)
C14 H14 0.9300
C15 C16 1.383(3)
C15 H15 0.9300
C16 H16 0.9300
C17 C22 1.378(3)
C17 C18 1.393(3)
C18 C19 1.369(3)
C18 H18 0.9300
C19 C20 1.377(3)
C19 H19 0.9300
C20 C21 1.374(3)
C21 C22 1.384(3)
C21 H21 0.9300
C22 H22 0.9300
C23 H23A 0.9600
C23 H23B 0.9600
C23 H23C 0.9600
C24 C40 1.469(3)
C24 C25 1.506(3)
C25 C26 1.499(3)
C25 H25A 0.9700
C25 H25B 0.9700
C26 C27 1.543(3)
C26 H26A 0.9700
C26 H26B 0.9700
C27 C34 1.519(3)
C27 C28 1.532(3)
C28 C29 1.379(3)
C28 C33 1.392(3)
C29 C30 1.377(4)
C29 H29 0.9300
C30 C31 1.365(4)
C30 H30 0.9300
C31 C32 1.377(3)
C31 H31 0.9300
C32 C33 1.368(3)
C32 H32 0.9300
C33 H33 0.9300
C34 C35 1.376(3)
C34 C39 1.383(3)
C35 C36 1.382(3)
C35 H35 0.9300
C36 C37 1.365(3)
C36 H36 0.9300
C37 C38 1.365(3)
C37 H37 0.9300
C38 C39 1.375(3)
C38 H38 0.9300
C39 H39 0.9300
C40 C45 1.381(3)
C40 C41 1.392(3)
C41 C42 1.370(3)
C41 H41 0.9300
C42 C43 1.388(3)
C42 H42 0.9300
C43 C44 1.369(3)
C44 C45 1.377(3)
C44 H44 0.9300
C45 H45 0.9300
C46 H46A 0.9600
C46 H46B 0.9600
C46 H46C 0.9600

loop_
_geom_torsion_atom_site_label_1
_geom_torsion_atom_site_label_2
_geom_torsion_atom_site_label_3
_geom_torsion_atom_site_label_4
_geom_torsion
C4 N1 C1 C17 -174.44(17)
C4 N1 C1 C2 2.3(2)
N1 C1 C2 C3 15.4(2)
C17 C1 C2 C3 -167.85(19)
C1 C2 C3 C4 -25.2(2)
C1 N1 C4 C11 -137.68(18)
C1 N1 C4 C5 101.29(18)
C1 N1 C4 C3 -18.8(2)
C2 C3 C4 N1 27.3(2)
C2 C3 C4 C11 146.07(18)
C2 C3 C4 C5 -87.4(2)
N1 C4 C5 C10 44.0(2)
C11 C4 C5 C10 -76.6(2)
C3 C4 C5 C10 157.15(19)
N1 C4 C5 C6 -136.22(19)
C11 C4 C5 C6 103.2(2)
C3 C4 C5 C6 -23.1(3)
C10 C5 C6 C7 -1.0(3)
C4 C5 C6 C7 179.2(2)
C5 C6 C7 C8 0.6(3)
C6 C7 C8 C9 0.3(4)
C7 C8 C9 C10 -0.8(4)
C8 C9 C10 C5 0.3(4)
C6 C5 C10 C9 0.6(3)
C4 C5 C10 C9 -179.6(2)
N1 C4 C11 C16 -138.44(19)
C5 C4 C11 C16 -20.6(3)
C3 C4 C11 C16 107.3(2)
N1 C4 C11 C12 45.5(2)
C5 C4 C11 C12 163.36(19)
C3 C4 C11 C12 -68.8(2)
C16 C11 C12 C13 -0.2(3)
C4 C11 C12 C13 176.1(2)
C11 C12 C13 C14 -0.9(4)
C12 C13 C14 C15 0.8(4)
C13 C14 C15 C16 0.5(4)
C12 C11 C16 C15 1.5(3)
C4 C11 C16 C15 -174.63(19)
C14 C15 C16 C11 -1.7(3)
N1 C1 C17 C22 -170.2(2)
C2 C1 C17 C22 13.3(3)
N1 C1 C17 C18 12.0(3)
C2 C1 C17 C18 -164.5(2)
C22 C17 C18 C19 -0.3(3)
C1 C17 C18 C19 177.60(19)
C17 C18 C19 C20 -0.3(3)
C23 O1 C20 C21 -3.6(3)
C23 O1 C20 C19 176.3(2)
C18 C19 C20 O1 -178.85(19)
C18 C19 C20 C21 1.1(3)
O1 C20 C21 C22 178.8(2)
C19 C20 C21 C22 -1.2(3)
C18 C17 C22 C21 0.2(3)
C1 C17 C22 C21 -177.7(2)
C20 C21 C22 C17 0.5(4)
C27 N2 C24 C40 174.40(18)
C27 N2 C24 C25 -2.4(3)
N2 C24 C25 C26 -13.5(3)
C40 C24 C25 C26 169.70(19)
C24 C25 C26 C27 22.3(2)
C24 N2 C27 C34 135.66(18)
C24 N2 C27 C28 -104.75(19)
C24 N2 C27 C26 17.0(2)
C25 C26 C27 N2 -24.4(2)
C25 C26 C27 C34 -143.67(19)
C25 C26 C27 C28 90.9(2)
N2 C27 C28 C29 131.8(2)
C34 C27 C28 C29 -108.0(2)
C26 C27 C28 C29 17.6(3)
N2 C27 C28 C33 -48.3(2)
C34 C27 C28 C33 72.0(2)
C26 C27 C28 C33 -162.47(18)
C33 C28 C29 C30 -0.1(3)
C27 C28 C29 C30 179.8(2)
C28 C29 C30 C31 1.0(4)
C29 C30 C31 C32 -1.4(4)
C30 C31 C32 C33 0.9(4)
C31 C32 C33 C28 -0.1(3)
C29 C28 C33 C32 -0.4(3)
C27 C28 C33 C32 179.68(19)
N2 C27 C34 C35 -20.4(3)
C28 C27 C34 C35 -137.4(2)
C26 C27 C34 C35 94.4(2)
N2 C27 C34 C39 164.49(19)
C28 C27 C34 C39 47.5(3)
C26 C27 C34 C39 -80.7(2)
C39 C34 C35 C36 -0.5(3)
C27 C34 C35 C36 -175.7(2)
C34 C35 C36 C37 0.3(4)
C35 C36 C37 C38 0.0(4)
C36 C37 C38 C39 0.0(4)
C37 C38 C39 C34 -0.3(4)
C35 C34 C39 C38 0.5(3)
C27 C34 C39 C38 175.7(2)
N2 C24 C40 C45 171.0(2)
C25 C24 C40 C45 -12.4(3)
N2 C24 C40 C41 -10.4(3)
C25 C24 C40 C41 166.2(2)
C45 C40 C41 C42 0.6(3)
C24 C40 C41 C42 -178.1(2)
C40 C41 C42 C43 0.4(3)
C46 O2 C43 C44 3.3(3)
C46 O2 C43 C42 -177.0(2)
C41 C42 C43 O2 178.97(19)
C41 C42 C43 C44 -1.3(3)
O2 C43 C44 C45 -179.1(2)
C42 C43 C44 C45 1.2(4)
C43 C44 C45 C40 -0.3(4)
C41 C40 C45 C44 -0.6(4)
C24 C40 C45 C44 178.1(2)
